data_2203658
loop_
_publ_author_name
'Feazell, Rodney P.'
'Gary, John Brannon'
'Kautz, Jason A.'
'Klausmeyer, Kevin K.'
'Wong, Ching Wah'
'Zancanella, Manuel'

_publ_section_title
;
 Triisothiocyanatotetrakis(triphenylphosphine oxide)neodymium(III)
;
_journal_issue 5
_journal_name_full 'Acta Crystallographica Section E'
_journal_page_first m532
_journal_page_last m534
_journal_paper_doi 10.1107/S1600536804006701
_journal_volume 60
_journal_year 2004
_chemical_formula_iupac '[Nd (N C S)3 (C18 H15 O1 P1)4]'
_chemical_formula_moiety 'C75 H60 N3 Nd O4 P4 S3'
_chemical_formula_sum 'C75 H60 N3 Nd O4 P4 S3'
_chemical_formula_weight 1431.56
_chemical_name_systematic ?
_space_group_IT_number 14
_symmetry_cell_setting monoclinic
_symmetry_space_group_name_Hall '-P 2ybc'
_symmetry_space_group_name_H-M 'P 1 21/c 1'
_atom_sites_solution_hydrogens geom
_atom_sites_solution_primary direct
_atom_sites_solution_secondary difmap
_audit_creation_method SHELXL-97
_cell_angle_alpha 90.00
_cell_angle_beta 102.660(2)
_cell_angle_gamma 90.00
_cell_formula_units_Z 4
_cell_length_a 13.1276(6)
_cell_length_b 23.4257(10)
_cell_length_c 22.4129(10)
_cell_measurement_reflns_used 8594
_cell_measurement_temperature 110(2)
_cell_measurement_theta_max 29.81
_cell_measurement_theta_min 2.93
_cell_volume 6724.9(5)
_computing_cell_refinement SMART
_computing_data_collection 'SMART (Bruker, 2001) '
_computing_data_reduction 'SAINT (Bruker, 2000)'
_computing_molecular_graphics 'SHELXTL (Sheldrick, 2000)'
_computing_publication_material SHELXTL
_computing_structure_refinement 'SHELXL97 (Sheldrick, 1997)'
_computing_structure_solution 'SHELXS97 (Sheldrick, 1997)'
_diffrn_ambient_temperature 110(2)
_diffrn_measured_fraction_theta_full 0.996
_diffrn_measured_fraction_theta_max 0.996
_diffrn_measurement_device_type 'Bruker X8 APEX CCD'
_diffrn_measurement_method '\f and \w'
_diffrn_radiation_monochromator graphite
_diffrn_radiation_source 'fine-focus sealed tube'
_diffrn_radiation_type MoK\a
_diffrn_radiation_wavelength 0.71073
_diffrn_reflns_av_R_equivalents 0.0497
_diffrn_reflns_av_sigmaI/netI 0.0318
_diffrn_reflns_limit_h_max 18
_diffrn_reflns_limit_h_min -18
_diffrn_reflns_limit_k_max 33
_diffrn_reflns_limit_k_min -33
_diffrn_reflns_limit_l_max 32
_diffrn_reflns_limit_l_min -31
_diffrn_reflns_number 172262
_diffrn_reflns_theta_full 30.54
_diffrn_reflns_theta_max 30.54
_diffrn_reflns_theta_min 1.97
_diffrn_standards_decay_% 0
_diffrn_standards_number 0
_exptl_absorpt_coefficient_mu 1.013
_exptl_absorpt_correction_T_max 0.8266
_exptl_absorpt_correction_T_min 0.7692
_exptl_absorpt_correction_type multi-scan
_exptl_absorpt_process_details '(SADABS; Bruker, 2000)'
_exptl_crystal_colour purple
_exptl_crystal_density_diffrn 1.414
_exptl_crystal_density_method 'not measured'
_exptl_crystal_description block
_exptl_crystal_F_000 2924
_exptl_crystal_size_max .259
_exptl_crystal_size_mid .250
_exptl_crystal_size_min .188
_refine_diff_density_max 0.881
_refine_diff_density_min -0.493
_refine_ls_extinction_method none
_refine_ls_goodness_of_fit_ref 1.039
_refine_ls_hydrogen_treatment constr
_refine_ls_matrix_type full
_refine_ls_number_parameters 818
_refine_ls_number_reflns 20530
_refine_ls_number_restraints 3
_refine_ls_restrained_S_all 1.039
_refine_ls_R_factor_all 0.0370
_refine_ls_R_factor_gt 0.0264
_refine_ls_shift/su_max 0.001
_refine_ls_shift/su_mean 0.000
_refine_ls_structure_factor_coef Fsqd
_refine_ls_weighting_details 'calc w = 1/[\s^2^(Fo^2^)+(0.0319P)^2^+2.6415P] where P = (Fo^2^+2Fc^2^)/3'
_refine_ls_weighting_scheme calc
_refine_ls_wR_factor_gt 0.0631
_refine_ls_wR_factor_ref 0.0666
_reflns_number_gt 17010
_reflns_number_total 20530
_reflns_threshold_expression I>2\s(I)
_cod_data_source_file su6089.cif
_cod_data_source_block I
_cod_depositor_comments
;
The following automatic conversions were performed:
'_symmetry_cell_setting' value 'Monoclinic' changed to 'monoclinic'
according to '/home/saulius/struct/CIF-dictionaries/cif_core.dic'
dictionary named 'cif_core.dic' version 2.4.1 from 2010-06-29.

Automatic conversion script
Id: cif_fix_enum 1527 2010-12-29 10:47:43Z saulius 

The following automatic conversions were performed:

'_symmetry_cell_setting' value 'Monoclinic' changed to 'monoclinic'
according to /home/saulius/struct/CIF-dictionaries/cif_core.dic
dictionary named 'cif_core.dic' version 2.4.1 from 2010-06-29.

Automatic conversion script
Id: cif_fix_values 1715 2011-07-08 13:25:40Z adriana 
;
_cod_original_sg_symbol_H-M 'P 21/c'
_cod_database_code 2203658
_cod_database_fobs_code 2203658

loop_
_symmetry_equiv_pos_as_xyz
'x, y, z'
'-x, y+1/2, -z+1/2'
'-x, -y, -z'
'x, -y-1/2, z-1/2'

loop_
_atom_site_label
_atom_site_fract_x
_atom_site_fract_y
_atom_site_fract_z
_atom_site_U_iso_or_equiv
_atom_site_adp_type
_atom_site_calc_flag
_atom_site_refinement_flags
_atom_site_occupancy
_atom_site_disorder_assembly
_atom_site_disorder_group
_atom_site_type_symbol
Nd 0.284487(6) 0.753901(3) 0.122032(3) 0.01065(2) Uani d . 1 . . Nd
N1 0.43616(11) 0.80841(6) 0.09777(7) 0.0233(3) Uani d . 1 A . N
N3 0.15381(11) 0.76455(6) 0.18823(6) 0.0216(3) Uani d . 1 A . N
O1 0.39345(8) 0.78094(5) 0.21555(5) 0.0189(2) Uani d . 1 A . O
O2 0.32530(8) 0.66320(4) 0.16866(5) 0.0159(2) Uani d . 1 A . O
O3 0.12656(8) 0.70817(4) 0.06848(5) 0.0180(2) Uani d . 1 A . O
O4 0.21008(8) 0.84124(4) 0.08098(5) 0.0180(2) Uani d . 1 A . O
P1 0.42819(3) 0.809856(16) 0.276281(17) 0.01408(7) Uani d . 1 . . P
P2 0.39711(3) 0.612616(15) 0.182973(18) 0.01420(7) Uani d . 1 . . P
P3 0.02873(3) 0.673890(15) 0.048785(18) 0.01423(7) Uani d . 1 . . P
P4 0.14492(3) 0.892647(15) 0.057786(17) 0.01293(7) Uani d . 1 . . P
S1 0.58051(3) 0.882767(18) 0.06398(2) 0.02781(10) Uani d . 1 . . S
S3 -0.00699(4) 0.76250(2) 0.25226(2) 0.03021(10) Uani d . 1 . . S
N2 0.33989(11) 0.70148(6) 0.03876(6) 0.0234(3) Uani d PD 0.884(2) A 1 N
C74 0.40004(18) 0.67796(11) 0.01545(14) 0.0221(6) Uani d PD 0.884(2) A 1 C
S2 0.48519(8) 0.64431(3) -0.01458(3) 0.0391(2) Uani d PD 0.884(2) A 1 S
N2A 0.33989(11) 0.70148(6) 0.03876(6) 0.0234(3) Uani d PD 0.116(2) A 2 N
C74A 0.3738(19) 0.6709(10) 0.0119(13) 0.0221(6) Uani d PD 0.116(2) A 2 C
S2A 0.4273(6) 0.6296(2) -0.0270(2) 0.0391(2) Uani d PD 0.116(2) A 2 S
C1 0.39617(12) 0.76917(6) 0.33714(7) 0.0174(3) Uani d . 1 A . C
C2 0.47112(14) 0.74127(8) 0.38106(9) 0.0273(4) Uani d . 1 . . C
H2 0.5414 0.7445 0.3803 0.033 Uiso calc R 1 . . H
C3 0.44106(16) 0.70876(8) 0.42599(9) 0.0328(4) Uani d . 1 . . C
H3 0.4915 0.6903 0.4552 0.039 Uiso calc R 1 . . H
C4 0.33771(15) 0.70360(7) 0.42765(8) 0.0280(4) Uani d . 1 . . C
H4 0.3184 0.6822 0.4583 0.034 Uiso calc R 1 . . H
C5 0.26172(15) 0.73037(8) 0.38352(8) 0.0258(3) Uani d . 1 . . C
H5 0.1915 0.7263 0.3842 0.031 Uiso calc R 1 . . H
C6 0.29098(13) 0.76311(7) 0.33858(8) 0.0216(3) Uani d . 1 . . C
H6 0.2402 0.7812 0.3092 0.026 Uiso calc R 1 . . H
C7 0.56578(11) 0.82457(6) 0.29132(7) 0.0168(3) Uani d . 1 A . C
C8 0.61258(13) 0.85912(7) 0.34076(8) 0.0220(3) Uani d . 1 . . C
H8 0.5741 0.8716 0.3685 0.026 Uiso calc R 1 . . H
C9 0.71661(13) 0.87461(8) 0.34811(8) 0.0277(4) Uani d . 1 . . C
H9 0.7478 0.8978 0.3807 0.033 Uiso calc R 1 . . H
C10 0.77418(13) 0.85564(8) 0.30710(9) 0.0288(4) Uani d . 1 . . C
H10 0.8440 0.8660 0.3123 0.035 Uiso calc R 1 . . H
C11 0.72808(14) 0.82128(8) 0.25838(9) 0.0300(4) Uani d . 1 . . C
H11 0.7672 0.8084 0.2311 0.036 Uiso calc R 1 . . H
C12 0.62357(13) 0.80591(7) 0.25003(8) 0.0239(3) Uani d . 1 . . C
H12 0.5925 0.7832 0.2170 0.029 Uiso calc R 1 . . H
C13 0.36975(11) 0.87954(6) 0.27561(7) 0.0161(3) Uani d . 1 A . C
C14 0.33277(13) 0.90147(7) 0.32440(8) 0.0221(3) Uani d . 1 . . C
H14 0.3338 0.8791 0.3588 0.027 Uiso calc R 1 . . H
C15 0.29415(14) 0.95700(7) 0.32166(9) 0.0276(4) Uani d . 1 . . C
H15 0.2679 0.9714 0.3539 0.033 Uiso calc R 1 . . H
C16 0.29476(13) 0.99094(7) 0.27090(8) 0.0242(3) Uani d . 1 . . C
H16 0.2691 1.0280 0.2693 0.029 Uiso calc R 1 . . H
C17 0.33357(13) 0.96958(7) 0.22254(8) 0.0229(3) Uani d . 1 . . C
H17 0.3350 0.9926 0.1889 0.028 Uiso calc R 1 . . H
C18 0.37024(13) 0.91387(7) 0.22445(7) 0.0210(3) Uani d . 1 . . C
H18 0.3951 0.8993 0.1918 0.025 Uiso calc R 1 . . H
C19 0.37036(12) 0.57394(6) 0.24701(7) 0.0171(3) Uani d . 1 A . C
C20 0.38962(13) 0.51533(7) 0.25425(8) 0.0236(3) Uani d . 1 . . C
H20 0.4129 0.4950 0.2242 0.028 Uiso calc R 1 . . H
C21 0.37399(15) 0.48754(7) 0.30612(9) 0.0284(4) Uani d . 1 . . C
H21 0.3871 0.4486 0.3110 0.034 Uiso calc R 1 . . H
C22 0.33883(14) 0.51792(8) 0.35052(8) 0.0281(4) Uani d . 1 . . C
H22 0.3293 0.4994 0.3856 0.034 Uiso calc R 1 . . H
C23 0.31758(15) 0.57575(8) 0.34327(8) 0.0295(4) Uani d . 1 . . C
H23 0.2925 0.5956 0.3730 0.035 Uiso calc R 1 . . H
C24 0.33366(14) 0.60402(7) 0.29172(8) 0.0245(3) Uani d . 1 . . C
H24 0.3200 0.6429 0.2870 0.029 Uiso calc R 1 . . H
C25 0.53233(12) 0.63346(6) 0.20274(7) 0.0177(3) Uani d . 1 A . C
C26 0.59058(14) 0.63146(7) 0.26262(8) 0.0248(3) Uani d . 1 . . C
H26 0.5609 0.6173 0.2936 0.030 Uiso calc R 1 . . H
C27 0.69342(15) 0.65077(8) 0.27597(9) 0.0323(4) Uani d . 1 . . C
H27 0.7324 0.6492 0.3159 0.039 Uiso calc R 1 . . H
C28 0.73775(14) 0.67228(7) 0.23021(10) 0.0313(4) Uani d . 1 . . C
H28 0.8064 0.6852 0.2394 0.038 Uiso calc R 1 . . H
C29 0.68018(14) 0.67461(8) 0.17077(9) 0.0316(4) Uani d . 1 . . C
H29 0.7101 0.6892 0.1400 0.038 Uiso calc R 1 . . H
C30 0.57793(13) 0.65526(8) 0.15683(8) 0.0265(4) Uani d . 1 . . C
H30 0.5396 0.6568 0.1167 0.032 Uiso calc R 1 . . H
C31 0.38066(12) 0.56460(6) 0.11916(7) 0.0176(3) Uani d . 1 A . C
C32 0.45889(14) 0.52602(7) 0.11326(8) 0.0245(3) Uani d . 1 . . C
H32 0.5221 0.5261 0.1418 0.029 Uiso calc R 1 . . H
C33 0.44260(16) 0.48772(7) 0.06509(8) 0.0297(4) Uani d . 1 . . C
H33 0.4946 0.4619 0.0614 0.036 Uiso calc R 1 . . H
C34 0.34874(16) 0.48793(7) 0.02233(9) 0.0314(4) Uani d . 1 . . C
H34 0.3378 0.4620 -0.0099 0.038 Uiso calc R 1 . . H
C35 0.27124(15) 0.52649(8) 0.02720(8) 0.0296(4) Uani d . 1 . . C
H35 0.2086 0.5268 -0.0018 0.036 Uiso calc R 1 . . H
C36 0.28738(13) 0.56493(7) 0.07585(8) 0.0228(3) Uani d . 1 . . C
H36 0.2354 0.5909 0.0793 0.027 Uiso calc R 1 . . H
C37 0.03751(12) 0.62904(6) -0.01510(7) 0.0168(3) Uani d . 1 A . C
C38 -0.02022(13) 0.57880(7) -0.02908(8) 0.0228(3) Uani d . 1 . . C
H38 -0.0610 0.5654 -0.0029 0.027 Uiso calc R 1 . . H
C39 -0.01659(15) 0.54880(7) -0.08209(8) 0.0274(4) Uani d . 1 . . C
H39 -0.0543 0.5151 -0.0913 0.033 Uiso calc R 1 . . H
C40 0.04327(15) 0.56925(7) -0.12120(8) 0.0280(4) Uani d . 1 . . C
H40 0.0450 0.5494 -0.1569 0.034 Uiso calc R 1 . . H
C41 0.10063(15) 0.61898(8) -0.10747(8) 0.0301(4) Uani d . 1 . . C
H41 0.1402 0.6325 -0.1342 0.036 Uiso calc R 1 . . H
C42 0.09928(13) 0.64854(7) -0.05426(8) 0.0231(3) Uani d . 1 . . C
H42 0.1394 0.6813 -0.0446 0.028 Uiso calc R 1 . . H
C43 -0.08512(12) 0.71722(6) 0.02359(7) 0.0181(3) Uani d . 1 A . C
C44 -0.13912(13) 0.71829(7) -0.03740(8) 0.0242(3) Uani d . 1 . . C
H44 -0.1169 0.6956 -0.0662 0.029 Uiso calc R 1 . . H
C45 -0.22625(15) 0.75333(8) -0.05524(10) 0.0333(4) Uani d . 1 . . C
H45 -0.2617 0.7546 -0.0960 0.040 Uiso calc R 1 . . H
C46 -0.25970(15) 0.78611(8) -0.01198(10) 0.0367(5) Uani d . 1 . . C
H46 -0.3185 0.8091 -0.0238 0.044 Uiso calc R 1 . . H
C47 -0.20671(14) 0.78525(7) 0.04878(10) 0.0306(4) Uani d . 1 . . C
H47 -0.2302 0.8075 0.0774 0.037 Uiso calc R 1 . . H
C48 -0.11888(14) 0.75132(6) 0.06704(9) 0.0236(3) Uani d . 1 . . C
H48 -0.0827 0.7511 0.1077 0.028 Uiso calc R 1 . . H
C49 -0.00030(12) 0.63013(6) 0.10879(7) 0.0171(3) Uani d . 1 A . C
C50 0.07872(13) 0.61559(7) 0.15891(7) 0.0206(3) Uani d . 1 . . C
H50 0.1463 0.6289 0.1616 0.025 Uiso calc R 1 . . H
C51 0.05614(14) 0.58098(7) 0.20494(8) 0.0255(3) Uani d . 1 . . C
H51 0.1090 0.5707 0.2380 0.031 Uiso calc R 1 . . H
C52 -0.04470(15) 0.56196(7) 0.20150(8) 0.0263(4) Uani d . 1 . . C
H52 -0.0595 0.5390 0.2324 0.032 Uiso calc R 1 . . H
C53 -0.12386(14) 0.57700(7) 0.15201(8) 0.0260(4) Uani d . 1 . . C
H53 -0.1916 0.5642 0.1499 0.031 Uiso calc R 1 . . H
C54 -0.10208(13) 0.61099(7) 0.10578(8) 0.0220(3) Uani d . 1 . . C
H54 -0.1552 0.6211 0.0727 0.026 Uiso calc R 1 . . H
C55 0.08684(11) 0.88514(6) -0.02226(7) 0.0153(3) Uani d . 1 A . C
C56 0.03766(14) 0.83355(7) -0.04283(8) 0.0244(3) Uani d . 1 . . C
H56 0.0331 0.8047 -0.0151 0.029 Uiso calc R 1 . . H
C57 -0.00430(14) 0.82559(7) -0.10459(8) 0.0274(4) Uani d . 1 . . C
H57 -0.0367 0.7912 -0.1182 0.033 Uiso calc R 1 . . H
C58 0.00170(14) 0.86844(7) -0.14619(8) 0.0247(3) Uani d . 1 . . C
H58 -0.0260 0.8627 -0.1876 0.030 Uiso calc R 1 . . H
C59 0.04902(14) 0.92001(7) -0.12606(8) 0.0256(3) Uani d . 1 . . C
H59 0.0521 0.9491 -0.1539 0.031 Uiso calc R 1 . . H
C60 0.09186(13) 0.92817(7) -0.06420(7) 0.0206(3) Uani d . 1 . . C
H60 0.1241 0.9626 -0.0508 0.025 Uiso calc R 1 . . H
C61 0.04332(12) 0.90362(6) 0.09835(7) 0.0155(3) Uani d . 1 A . C
C62 -0.05934(12) 0.91457(6) 0.06838(8) 0.0205(3) Uani d . 1 . . C
H62 -0.0769 0.9163 0.0259 0.025 Uiso calc R 1 . . H
C63 -0.13575(13) 0.92292(7) 0.10166(9) 0.0277(4) Uani d . 1 . . C
H63 -0.2042 0.9305 0.0815 0.033 Uiso calc R 1 . . H
C64 -0.11018(15) 0.92002(7) 0.16460(9) 0.0316(4) Uani d . 1 . . C
H64 -0.1615 0.9255 0.1868 0.038 Uiso calc R 1 . . H
C65 -0.00792(16) 0.90896(8) 0.19497(9) 0.0324(4) Uani d . 1 . . C
H65 0.0089 0.9069 0.2374 0.039 Uiso calc R 1 . . H
C66 0.06892(14) 0.90099(7) 0.16221(8) 0.0242(3) Uani d . 1 . . C
H66 0.1374 0.8939 0.1826 0.029 Uiso calc R 1 . . H
C67 0.22135(11) 0.95683(6) 0.06497(7) 0.0147(3) Uani d . 1 A . C
C68 0.32378(13) 0.95385(7) 0.05655(7) 0.0206(3) Uani d . 1 . . C
H68 0.3523 0.9188 0.0494 0.025 Uiso calc R 1 . . H
C69 0.38247(14) 1.00326(7) 0.05896(8) 0.0261(4) Uani d . 1 . . C
H69 0.4506 1.0013 0.0535 0.031 Uiso calc R 1 . . H
C70 0.34042(14) 1.05571(7) 0.06941(8) 0.0261(4) Uani d . 1 . . C
H70 0.3804 1.0887 0.0708 0.031 Uiso calc R 1 . . H
C71 0.23919(14) 1.05910(7) 0.07774(8) 0.0234(3) Uani d . 1 . . C
H71 0.2110 1.0943 0.0845 0.028 Uiso calc R 1 . . H
C72 0.17945(12) 1.00961(6) 0.07598(7) 0.0184(3) Uani d . 1 . . C
H72 0.1118 1.0118 0.0821 0.022 Uiso calc R 1 . . H
C73 0.49745(12) 0.83872(6) 0.08426(7) 0.0177(3) Uani d . 1 . . C
C75 0.08644(12) 0.76321(7) 0.21453(7) 0.0192(3) Uani d . 1 . . C

loop_
_atom_site_aniso_label
_atom_site_aniso_U_11
_atom_site_aniso_U_22
_atom_site_aniso_U_33
_atom_site_aniso_U_12
_atom_site_aniso_U_13
_atom_site_aniso_U_23
Nd 0.01001(4) 0.00952(3) 0.01204(4) 0.00062(2) 0.00161(3) 0.00069(3)
N1 0.0192(7) 0.0278(7) 0.0235(7) -0.0037(5) 0.0058(6) 0.0002(6)
N3 0.0182(7) 0.0272(7) 0.0195(7) 0.0011(5) 0.0046(5) -0.0002(5)
O1 0.0158(5) 0.0236(5) 0.0162(5) -0.0025(4) 0.0015(4) -0.0050(4)
O2 0.0174(5) 0.0125(4) 0.0172(5) 0.0028(4) 0.0026(4) 0.0024(4)
O3 0.0151(5) 0.0188(5) 0.0189(5) -0.0042(4) 0.0014(4) -0.0010(4)
O4 0.0165(5) 0.0135(5) 0.0234(6) 0.0039(4) 0.0032(4) 0.0046(4)
P1 0.01208(17) 0.01599(16) 0.01341(17) -0.00023(13) 0.00113(14) -0.00170(13)
P2 0.01547(18) 0.01167(15) 0.01503(18) 0.00249(13) 0.00243(14) 0.00251(13)
P3 0.01308(17) 0.01317(16) 0.01603(18) -0.00181(13) 0.00230(14) -0.00095(13)
P4 0.01311(17) 0.01097(15) 0.01461(17) 0.00163(12) 0.00283(14) 0.00235(13)
S1 0.0246(2) 0.02281(19) 0.0419(3) -0.01022(16) 0.02019(19) -0.01084(18)
S3 0.0225(2) 0.0392(2) 0.0339(2) 0.00105(18) 0.01702(19) 0.00645(19)
N2 0.0291(8) 0.0221(6) 0.0204(7) -0.0010(5) 0.0085(6) -0.0021(5)
C74 0.0339(16) 0.0175(10) 0.0152(9) 0.0000(9) 0.0063(12) -0.0003(7)
S2 0.0580(6) 0.0387(3) 0.0264(3) 0.0255(3) 0.0217(3) 0.0027(2)
N2A 0.0291(8) 0.0221(6) 0.0204(7) -0.0010(5) 0.0085(6) -0.0021(5)
C74A 0.0339(16) 0.0175(10) 0.0152(9) 0.0000(9) 0.0063(12) -0.0003(7)
S2A 0.0580(6) 0.0387(3) 0.0264(3) 0.0255(3) 0.0217(3) 0.0027(2)
C1 0.0192(7) 0.0160(6) 0.0163(7) -0.0006(5) 0.0027(6) -0.0020(5)
C2 0.0213(8) 0.0314(9) 0.0280(9) 0.0028(7) 0.0026(7) 0.0081(7)
C3 0.0335(10) 0.0344(9) 0.0281(10) 0.0046(8) 0.0019(8) 0.0118(8)
C4 0.0414(11) 0.0246(8) 0.0198(8) -0.0059(7) 0.0103(8) 0.0009(6)
C5 0.0269(9) 0.0276(8) 0.0256(9) -0.0078(7) 0.0117(7) -0.0038(7)
C6 0.0212(8) 0.0244(7) 0.0188(8) -0.0014(6) 0.0035(6) -0.0024(6)
C7 0.0133(7) 0.0168(6) 0.0191(7) 0.0003(5) 0.0010(6) 0.0004(5)
C8 0.0194(8) 0.0256(8) 0.0197(8) -0.0023(6) 0.0019(6) -0.0020(6)
C9 0.0217(9) 0.0298(9) 0.0274(9) -0.0073(7) -0.0036(7) -0.0006(7)
C10 0.0132(8) 0.0327(9) 0.0384(10) -0.0036(6) 0.0009(7) 0.0060(8)
C11 0.0187(8) 0.0367(9) 0.0366(10) 0.0015(7) 0.0108(7) -0.0013(8)
C12 0.0190(8) 0.0267(8) 0.0260(9) 0.0006(6) 0.0047(7) -0.0053(7)
C13 0.0118(7) 0.0175(6) 0.0180(7) 0.0002(5) 0.0008(5) -0.0002(5)
C14 0.0250(8) 0.0203(7) 0.0238(8) 0.0010(6) 0.0111(7) 0.0008(6)
C15 0.0305(9) 0.0209(8) 0.0360(10) 0.0032(7) 0.0174(8) -0.0024(7)
C16 0.0191(8) 0.0174(7) 0.0351(10) 0.0027(6) 0.0041(7) -0.0004(6)
C17 0.0242(8) 0.0207(7) 0.0208(8) 0.0010(6) -0.0019(6) 0.0037(6)
C18 0.0224(8) 0.0221(7) 0.0176(8) 0.0017(6) 0.0025(6) -0.0003(6)
C19 0.0170(7) 0.0143(6) 0.0190(7) 0.0008(5) 0.0017(6) 0.0040(5)
C20 0.0275(9) 0.0170(7) 0.0274(9) 0.0042(6) 0.0085(7) 0.0049(6)
C21 0.0334(10) 0.0198(7) 0.0334(10) 0.0021(7) 0.0102(8) 0.0110(7)
C22 0.0318(10) 0.0283(8) 0.0243(9) -0.0058(7) 0.0066(7) 0.0105(7)
C23 0.0396(11) 0.0283(9) 0.0241(9) -0.0046(7) 0.0142(8) 0.0003(7)
C24 0.0339(9) 0.0168(7) 0.0248(9) -0.0007(6) 0.0108(7) 0.0022(6)
C25 0.0164(7) 0.0155(6) 0.0204(8) 0.0024(5) 0.0021(6) 0.0011(6)
C26 0.0253(9) 0.0238(8) 0.0234(8) -0.0033(6) 0.0011(7) 0.0040(6)
C27 0.0262(9) 0.0309(9) 0.0334(10) -0.0040(7) -0.0075(8) 0.0035(8)
C28 0.0167(8) 0.0253(8) 0.0493(12) -0.0005(6) 0.0017(8) 0.0016(8)
C29 0.0231(9) 0.0340(9) 0.0404(11) 0.0000(7) 0.0126(8) 0.0059(8)
C30 0.0217(8) 0.0326(9) 0.0252(9) 0.0013(7) 0.0055(7) 0.0051(7)
C31 0.0224(8) 0.0124(6) 0.0183(7) 0.0021(5) 0.0051(6) 0.0005(5)
C32 0.0274(9) 0.0219(7) 0.0246(8) 0.0078(6) 0.0063(7) 0.0014(6)
C33 0.0423(11) 0.0210(8) 0.0285(9) 0.0106(7) 0.0138(8) -0.0012(7)
C34 0.0485(12) 0.0211(8) 0.0259(9) 0.0006(7) 0.0110(8) -0.0072(7)
C35 0.0352(10) 0.0272(8) 0.0235(9) -0.0006(7) -0.0001(7) -0.0045(7)
C36 0.0242(8) 0.0196(7) 0.0232(8) 0.0036(6) 0.0021(7) -0.0026(6)
C37 0.0173(7) 0.0155(6) 0.0165(7) 0.0024(5) 0.0015(6) -0.0012(5)
C38 0.0257(8) 0.0176(7) 0.0242(8) -0.0017(6) 0.0035(7) -0.0014(6)
C39 0.0347(10) 0.0190(7) 0.0247(9) 0.0009(7) -0.0019(7) -0.0048(6)
C40 0.0403(10) 0.0248(8) 0.0175(8) 0.0104(7) 0.0032(7) -0.0043(6)
C41 0.0358(10) 0.0321(9) 0.0250(9) 0.0022(8) 0.0123(8) -0.0015(7)
C42 0.0240(8) 0.0233(7) 0.0232(8) 0.0003(6) 0.0075(7) -0.0013(6)
C43 0.0140(7) 0.0135(6) 0.0260(8) -0.0015(5) 0.0027(6) -0.0007(6)
C44 0.0195(8) 0.0235(8) 0.0271(9) 0.0014(6) 0.0000(7) -0.0021(6)
C45 0.0230(9) 0.0332(10) 0.0379(11) 0.0051(7) -0.0060(8) 0.0034(8)
C46 0.0224(9) 0.0257(9) 0.0575(13) 0.0078(7) -0.0012(9) -0.0019(9)
C47 0.0246(9) 0.0207(8) 0.0469(11) 0.0034(6) 0.0085(8) -0.0094(8)
C48 0.0217(8) 0.0195(7) 0.0295(9) -0.0002(6) 0.0055(7) -0.0036(6)
C49 0.0204(8) 0.0150(6) 0.0169(7) -0.0016(5) 0.0066(6) -0.0014(5)
C50 0.0210(8) 0.0213(7) 0.0199(8) -0.0030(6) 0.0051(6) -0.0015(6)
C51 0.0321(9) 0.0269(8) 0.0172(8) -0.0034(7) 0.0047(7) -0.0003(6)
C52 0.0391(10) 0.0204(7) 0.0231(8) -0.0073(7) 0.0152(8) -0.0009(6)
C53 0.0263(9) 0.0220(7) 0.0326(9) -0.0077(6) 0.0129(7) -0.0028(7)
C54 0.0207(8) 0.0205(7) 0.0250(8) -0.0043(6) 0.0053(6) -0.0008(6)
C55 0.0148(7) 0.0155(6) 0.0163(7) 0.0017(5) 0.0052(6) 0.0001(5)
C56 0.0327(9) 0.0204(7) 0.0203(8) -0.0075(6) 0.0064(7) 0.0002(6)
C57 0.0333(10) 0.0261(8) 0.0228(8) -0.0084(7) 0.0060(7) -0.0056(7)
C58 0.0266(9) 0.0316(8) 0.0154(8) -0.0019(7) 0.0038(7) -0.0035(6)
C59 0.0326(9) 0.0263(8) 0.0175(8) -0.0009(7) 0.0049(7) 0.0038(6)
C60 0.0255(8) 0.0172(7) 0.0184(8) -0.0005(6) 0.0030(6) 0.0016(6)
C61 0.0173(7) 0.0114(6) 0.0186(7) -0.0006(5) 0.0056(6) 0.0015(5)
C62 0.0178(8) 0.0198(7) 0.0239(8) 0.0001(6) 0.0045(6) 0.0003(6)
C63 0.0177(8) 0.0239(8) 0.0431(11) -0.0007(6) 0.0103(7) -0.0012(7)
C64 0.0356(10) 0.0237(8) 0.0441(11) 0.0017(7) 0.0273(9) 0.0007(8)
C65 0.0463(12) 0.0316(9) 0.0242(9) 0.0074(8) 0.0182(8) 0.0045(7)
C66 0.0276(9) 0.0263(8) 0.0186(8) 0.0066(6) 0.0048(7) 0.0026(6)
C67 0.0157(7) 0.0146(6) 0.0132(7) -0.0002(5) 0.0017(5) 0.0026(5)
C68 0.0198(8) 0.0195(7) 0.0228(8) 0.0004(6) 0.0058(6) 0.0015(6)
C69 0.0217(8) 0.0283(8) 0.0289(9) -0.0062(6) 0.0071(7) 0.0034(7)
C70 0.0316(9) 0.0209(7) 0.0236(8) -0.0108(7) 0.0015(7) 0.0036(6)
C71 0.0317(9) 0.0147(7) 0.0206(8) -0.0009(6) -0.0013(7) 0.0007(6)
C72 0.0193(7) 0.0155(6) 0.0187(7) 0.0018(5) 0.0007(6) 0.0005(5)
C73 0.0143(7) 0.0212(7) 0.0184(7) -0.0006(5) 0.0052(6) -0.0053(6)
C75 0.0175(7) 0.0219(7) 0.0176(7) -0.0004(6) 0.0022(6) 0.0001(6)

loop_
_atom_type_symbol
_atom_type_description
_atom_type_scat_dispersion_real
_atom_type_scat_dispersion_imag
_atom_type_scat_source
C C 0.0033 0.0016 'International Tables Vol C Tables 4.2.6.8 and 6.1.1.4'
H H 0.0000 0.0000 'International Tables Vol C Tables 4.2.6.8 and 6.1.1.4'
N N 0.0061 0.0033 'International Tables Vol C Tables 4.2.6.8 and 6.1.1.4'
O O 0.0106 0.0060 'International Tables Vol C Tables 4.2.6.8 and 6.1.1.4'
P P 0.1023 0.0942 'International Tables Vol C Tables 4.2.6.8 and 6.1.1.4'
S S 0.1246 0.1234 'International Tables Vol C Tables 4.2.6.8 and 6.1.1.4'
Nd Nd -0.1943 3.0179 'International Tables Vol C Tables 4.2.6.8 and 6.1.1.4'

loop_
_geom_angle_atom_site_label_1
_geom_angle_atom_site_label_2
_geom_angle_atom_site_label_3
_geom_angle
_geom_angle_publ_flag
O1 Nd O4 103.45(4) y
O1 Nd O2 79.30(4) y
O4 Nd O2 168.13(4) y
O1 Nd O3 148.61(4) y
O4 Nd O3 87.36(4) y
O2 Nd O3 84.72(4) y
O1 Nd N2 125.77(4) y
O4 Nd N2 107.50(4) y
O2 Nd N2 79.20(4) y
O3 Nd N2 76.49(4) y
O1 Nd N3 78.91(4) y
O4 Nd N3 82.34(4) y
O2 Nd N3 86.93(4) y
O3 Nd N3 73.38(4) y
N2 Nd N3 147.80(5) y
O1 Nd N1 72.61(4) y
O4 Nd N1 75.91(4) y
O2 Nd N1 115.77(4) y
O3 Nd N1 138.75(4) y
N2 Nd N1 73.27(5) y
N3 Nd N1 138.57(5) y
P1 O1 Nd 159.36(7) y
P2 O2 Nd 150.26(6) y
P3 O3 Nd 167.22(7) y
P4 O4 Nd 169.53(7) y
O1 P1 C1 112.10(7) ?
O1 P1 C7 110.50(7) ?
C1 P1 C7 110.73(7) ?
O1 P1 C13 110.95(7) ?
C1 P1 C13 108.57(7) ?
C7 P1 C13 103.67(7) ?
O2 P2 C31 111.31(7) ?
O2 P2 C19 110.16(7) ?
C31 P2 C19 108.07(7) ?
O2 P2 C25 112.14(6) ?
C31 P2 C25 107.82(7) ?
C19 P2 C25 107.17(7) ?
O3 P3 C43 113.04(7) ?
O3 P3 C49 113.22(7) ?
C43 P3 C49 105.06(7) ?
O3 P3 C37 110.33(7) ?
C43 P3 C37 105.92(7) ?
C49 P3 C37 108.87(7) ?
O4 P4 C61 111.75(7) ?
O4 P4 C67 112.07(7) ?
C61 P4 C67 107.35(7) ?
O4 P4 C55 110.59(7) ?
C61 P4 C55 108.71(7) ?
C67 P4 C55 106.14(7) ?
C74 N2 Nd 154.93(17) y
C73 N1 Nd 171.79(13) y
C75 N3 Nd 170.74(13) y
N2 C74 S2 178.0(3) y
N1 C73 S1 178.05(16) y
N3 C75 S3 178.80(16) y
C2 C1 C6 119.03(15) ?
C2 C1 P1 122.79(13) ?
C6 C1 P1 118.10(12) ?
C3 C2 C1 120.09(17) ?
C3 C2 H2 120.0 ?
C1 C2 H2 120.0 ?
C4 C3 C2 120.60(17) ?
C4 C3 H3 119.7 ?
C2 C3 H3 119.7 ?
C3 C4 C5 120.06(16) ?
C3 C4 H4 120.0 ?
C5 C4 H4 120.0 ?
C6 C5 C4 119.78(17) ?
C6 C5 H5 120.1 ?
C4 C5 H5 120.1 ?
C5 C6 C1 120.43(16) ?
C5 C6 H6 119.8 ?
C1 C6 H6 119.8 ?
C12 C7 C8 119.99(15) ?
C12 C7 P1 119.21(12) ?
C8 C7 P1 120.52(12) ?
C9 C8 C7 119.64(16) ?
C9 C8 H8 120.2 ?
C7 C8 H8 120.2 ?
C10 C9 C8 120.22(16) ?
C10 C9 H9 119.9 ?
C8 C9 H9 119.9 ?
C11 C10 C9 120.15(16) ?
C11 C10 H10 119.9 ?
C9 C10 H10 119.9 ?
C10 C11 C12 120.29(17) ?
C10 C11 H11 119.9 ?
C12 C11 H11 119.9 ?
C7 C12 C11 119.70(16) ?
C7 C12 H12 120.1 ?
C11 C12 H12 120.1 ?
C14 C13 C18 119.81(14) ?
C14 C13 P1 123.38(12) ?
C18 C13 P1 116.63(12) ?
C13 C14 C15 119.84(16) ?
C13 C14 H14 120.1 ?
C15 C14 H14 120.1 ?
C16 C15 C14 120.20(16) ?
C16 C15 H15 119.9 ?
C14 C15 H15 119.9 ?
C17 C16 C15 120.15(15) ?
C17 C16 H16 119.9 ?
C15 C16 H16 119.9 ?
C16 C17 C18 119.92(15) ?
C16 C17 H17 120.0 ?
C18 C17 H17 120.0 ?
C17 C18 C13 120.05(15) ?
C17 C18 H18 120.0 ?
C13 C18 H18 120.0 ?
C24 C19 C20 119.66(14) ?
C24 C19 P2 118.57(11) ?
C20 C19 P2 121.72(12) ?
C21 C20 C19 120.12(16) ?
C21 C20 H20 119.9 ?
C19 C20 H20 119.9 ?
C22 C21 C20 119.74(15) ?
C22 C21 H21 120.1 ?
C20 C21 H21 120.1 ?
C21 C22 C23 120.61(16) ?
C21 C22 H22 119.7 ?
C23 C22 H22 119.7 ?
C22 C23 C24 120.07(17) ?
C22 C23 H23 120.0 ?
C24 C23 H23 120.0 ?
C23 C24 C19 119.79(15) ?
C23 C24 H24 120.1 ?
C19 C24 H24 120.1 ?
C26 C25 C30 119.30(15) ?
C26 C25 P2 122.12(13) ?
C30 C25 P2 118.48(12) ?
C25 C26 C27 119.86(17) ?
C25 C26 H26 120.1 ?
C27 C26 H26 120.1 ?
C28 C27 C26 120.36(17) ?
C28 C27 H27 119.8 ?
C26 C27 H27 119.8 ?
C29 C28 C27 120.02(17) ?
C29 C28 H28 120.0 ?
C27 C28 H28 120.0 ?
C28 C29 C30 120.18(18) ?
C28 C29 H29 119.9 ?
C30 C29 H29 119.9 ?
C29 C30 C25 120.27(17) ?
C29 C30 H30 119.9 ?
C25 C30 H30 119.9 ?
C36 C31 C32 119.53(15) ?
C36 C31 P2 119.21(12) ?
C32 C31 P2 121.24(13) ?
C33 C32 C31 120.16(17) ?
C33 C32 H32 119.9 ?
C31 C32 H32 119.9 ?
C32 C33 C34 119.96(16) ?
C32 C33 H33 120.0 ?
C34 C33 H33 120.0 ?
C35 C34 C33 120.40(16) ?
C35 C34 H34 119.8 ?
C33 C34 H34 119.8 ?
C34 C35 C36 119.70(17) ?
C34 C35 H35 120.2 ?
C36 C35 H35 120.2 ?
C31 C36 C35 120.24(16) ?
C31 C36 H36 119.9 ?
C35 C36 H36 119.9 ?
C42 C37 C38 119.73(15) ?
C42 C37 P3 117.15(11) ?
C38 C37 P3 122.94(12) ?
C39 C38 C37 119.91(16) ?
C39 C38 H38 120.0 ?
C37 C38 H38 120.0 ?
C40 C39 C38 119.79(16) ?
C40 C39 H39 120.1 ?
C38 C39 H39 120.1 ?
C39 C40 C41 120.45(16) ?
C39 C40 H40 119.8 ?
C41 C40 H40 119.8 ?
C42 C41 C40 120.26(17) ?
C42 C41 H41 119.9 ?
C40 C41 H41 119.9 ?
C41 C42 C37 119.83(16) ?
C41 C42 H42 120.1 ?
C37 C42 H42 120.1 ?
C44 C43 C48 119.97(15) ?
C44 C43 P3 121.89(12) ?
C48 C43 P3 118.14(13) ?
C45 C44 C43 120.04(17) ?
C45 C44 H44 120.0 ?
C43 C44 H44 120.0 ?
C46 C45 C44 119.55(19) ?
C46 C45 H45 120.2 ?
C44 C45 H45 120.2 ?
C45 C46 C47 120.85(17) ?
C45 C46 H46 119.6 ?
C47 C46 H46 119.6 ?
C46 C47 C48 120.26(17) ?
C46 C47 H47 119.9 ?
C48 C47 H47 119.9 ?
C47 C48 C43 119.33(17) ?
C47 C48 H48 120.3 ?
C43 C48 H48 120.3 ?
C50 C49 C54 119.69(14) ?
C50 C49 P3 120.01(12) ?
C54 C49 P3 120.29(12) ?
C51 C50 C49 119.82(15) ?
C51 C50 H50 120.1 ?
C49 C50 H50 120.1 ?
C52 C51 C50 120.15(16) ?
C52 C51 H51 119.9 ?
C50 C51 H51 119.9 ?
C51 C52 C53 120.16(16) ?
C51 C52 H52 119.9 ?
C53 C52 H52 119.9 ?
C54 C53 C52 120.14(16) ?
C54 C53 H53 119.9 ?
C52 C53 H53 119.9 ?
C53 C54 C49 120.03(16) ?
C53 C54 H54 120.0 ?
C49 C54 H54 120.0 ?
C60 C55 C56 119.35(14) ?
C60 C55 P4 122.11(12) ?
C56 C55 P4 118.51(12) ?
C57 C56 C55 119.93(15) ?
C57 C56 H56 120.0 ?
C55 C56 H56 120.0 ?
C58 C57 C56 120.44(16) ?
C58 C57 H57 119.8 ?
C56 C57 H57 119.8 ?
C57 C58 C59 119.99(16) ?
C57 C58 H58 120.0 ?
C59 C58 H58 120.0 ?
C58 C59 C60 119.89(15) ?
C58 C59 H59 120.1 ?
C60 C59 H59 120.1 ?
C55 C60 C59 120.40(15) ?
C55 C60 H60 119.8 ?
C59 C60 H60 119.8 ?
C62 C61 C66 119.50(15) ?
C62 C61 P4 122.14(12) ?
C66 C61 P4 118.36(12) ?
C63 C62 C61 120.25(16) ?
C63 C62 H62 119.9 ?
C61 C62 H62 119.9 ?
C64 C63 C62 120.01(17) ?
C64 C63 H63 120.0 ?
C62 C63 H63 120.0 ?
C63 C64 C65 120.18(16) ?
C63 C64 H64 119.9 ?
C65 C64 H64 119.9 ?
C66 C65 C64 120.23(17) ?
C66 C65 H65 119.9 ?
C64 C65 H65 119.9 ?
C65 C66 C61 119.83(16) ?
C65 C66 H66 120.1 ?
C61 C66 H66 120.1 ?
C72 C67 C68 119.67(14) ?
C72 C67 P4 121.55(12) ?
C68 C67 P4 118.72(11) ?
C69 C68 C67 119.71(15) ?
C69 C68 H68 120.1 ?
C67 C68 H68 120.1 ?
C68 C69 C70 120.53(16) ?
C68 C69 H69 119.7 ?
C70 C69 H69 119.7 ?
C71 C70 C69 120.19(15) ?
C71 C70 H70 119.9 ?
C69 C70 H70 119.9 ?
C70 C71 C72 119.91(15) ?
C70 C71 H71 120.0 ?
C72 C71 H71 120.0 ?
C71 C72 C67 119.99(15) ?
C71 C72 H72 120.0 ?
C67 C72 H72 120.0 ?

loop_
_geom_bond_atom_site_label_1
_geom_bond_atom_site_label_2
_geom_bond_distance
_geom_bond_publ_flag
Nd N1 2.5230(14) y
Nd N3 2.5144(14) y
Nd O1 2.3508(11) y
Nd O4 2.3649(10) y
Nd O2 2.3767(10) y
Nd O3 2.4075(10) y
Nd N2 2.4730(14) y
O1 P1 1.4992(11) y
O2 P2 1.5043(10) y
O3 P3 1.4968(11) y
O4 P4 1.5024(10) y
N2 C74 1.175(2) y
C74 S2 1.629(2) y
C74A S2A 1.569(13) y
C1 C2 1.393(2) ?
C1 C6 1.396(2) ?
C1 P1 1.7879(16) ?
C2 C3 1.387(3) ?
C2 H2 0.9300 ?
C3 C4 1.371(3) ?
C3 H3 0.9300 ?
C4 C5 1.391(3) ?
C4 H4 0.9300 ?
C5 C6 1.386(2) ?
C5 H5 0.9300 ?
C6 H6 0.9300 ?
C7 C12 1.389(2) ?
C7 C8 1.401(2) ?
C7 P1 1.7967(15) ?
C8 C9 1.388(2) ?
C8 H8 0.9300 ?
C9 C10 1.385(3) ?
C9 H9 0.9300 ?
C10 C11 1.384(3) ?
C10 H10 0.9300 ?
C11 C12 1.391(2) ?
C11 H11 0.9300 ?
C12 H12 0.9300 ?
C13 C14 1.388(2) ?
C13 C18 1.402(2) ?
C13 P1 1.8024(15) ?
C14 C15 1.393(2) ?
C14 H14 0.9300 ?
C15 C16 1.389(2) ?
C15 H15 0.9300 ?
C16 C17 1.388(2) ?
C16 H16 0.9300 ?
C17 C18 1.388(2) ?
C17 H17 0.9300 ?
C18 H18 0.9300 ?
C19 C24 1.394(2) ?
C19 C20 1.399(2) ?
C19 P2 1.7959(15) ?
C20 C21 1.386(2) ?
C20 H20 0.9300 ?
C21 C22 1.383(3) ?
C21 H21 0.9300 ?
C22 C23 1.385(2) ?
C22 H22 0.9300 ?
C23 C24 1.387(2) ?
C23 H23 0.9300 ?
C24 H24 0.9300 ?
C25 C26 1.392(2) ?
C25 C30 1.396(2) ?
C25 P2 1.8003(16) ?
C26 C27 1.393(2) ?
C26 H26 0.9300 ?
C27 C28 1.381(3) ?
C27 H27 0.9300 ?
C28 C29 1.381(3) ?
C28 H28 0.9300 ?
C29 C30 1.386(2) ?
C29 H29 0.9300 ?
C30 H30 0.9300 ?
C31 C36 1.386(2) ?
C31 C32 1.396(2) ?
C31 P2 1.7951(15) ?
C32 C33 1.384(2) ?
C32 H32 0.9300 ?
C33 C34 1.385(3) ?
C33 H33 0.9300 ?
C34 C35 1.383(3) ?
C34 H34 0.9300 ?
C35 C36 1.394(2) ?
C35 H35 0.9300 ?
C36 H36 0.9300 ?
C37 C42 1.396(2) ?
C37 C38 1.398(2) ?
C37 P3 1.7999(15) ?
C38 C39 1.390(2) ?
C38 H38 0.9300 ?
C39 C40 1.385(3) ?
C39 H39 0.9300 ?
C40 C41 1.385(3) ?
C40 H40 0.9300 ?
C41 C42 1.383(2) ?
C41 H41 0.9300 ?
C42 H42 0.9300 ?
C43 C44 1.395(2) ?
C43 C48 1.404(2) ?
C43 P3 1.7926(15) ?
C44 C45 1.393(2) ?
C44 H44 0.9300 ?
C45 C46 1.382(3) ?
C45 H45 0.9300 ?
C46 C47 1.387(3) ?
C46 H46 0.9300 ?
C47 C48 1.386(2) ?
C47 H47 0.9300 ?
C48 H48 0.9300 ?
C49 C50 1.394(2) ?
C49 C54 1.397(2) ?
C49 P3 1.7971(15) ?
C50 C51 1.394(2) ?
C50 H50 0.9300 ?
C51 C52 1.383(2) ?
C51 H51 0.9300 ?
C52 C53 1.389(3) ?
C52 H52 0.9300 ?
C53 C54 1.385(2) ?
C53 H53 0.9300 ?
C54 H54 0.9300 ?
C55 C60 1.390(2) ?
C55 C56 1.400(2) ?
C55 P4 1.7975(16) ?
C56 C57 1.386(2) ?
C56 H56 0.9300 ?
C57 C58 1.384(2) ?
C57 H57 0.9300 ?
C58 C59 1.388(2) ?
C58 H58 0.9300 ?
C59 C60 1.390(2) ?
C59 H59 0.9300 ?
C60 H60 0.9300 ?
C61 C62 1.392(2) ?
C61 C66 1.398(2) ?
C61 P4 1.7897(15) ?
C62 C63 1.389(2) ?
C62 H62 0.9300 ?
C63 C64 1.378(3) ?
C63 H63 0.9300 ?
C64 C65 1.390(3) ?
C64 H64 0.9300 ?
C65 C66 1.384(2) ?
C65 H65 0.9300 ?
C66 H66 0.9300 ?
C67 C72 1.397(2) ?
C67 C68 1.400(2) ?
C67 P4 1.7952(15) ?
C68 C69 1.385(2) ?
C68 H68 0.9300 ?
C69 C70 1.388(2) ?
C69 H69 0.9300 ?
C70 C71 1.384(3) ?
C70 H70 0.9300 ?
C71 C72 1.395(2) ?
C71 H71 0.9300 ?
C72 H72 0.9300 ?
C73 N1 1.162(2) y
C73 S1 1.6361(16) y
C75 N3 1.166(2) y
C75 S3 1.6353(17) y

loop_
_geom_hbond_atom_site_label_D
_geom_hbond_atom_site_label_H
_geom_hbond_atom_site_label_A
_geom_hbond_site_symmetry_A
_geom_hbond_distance_DH
_geom_hbond_distance_HA
_geom_hbond_distance_DA
_geom_hbond_angle_DHA
C33 H33 S2 3_665 0.93 2.74 3.4952(19) 140
C50 H50 O2 . 0.93 2.46 3.385(2) 180
